data_7122964
loop_
_publ_author_name
'Szynkiewicz, Natalia'
'Ponikiewski, \/Lukasz'
'Grubba, Rafa\/l'

_publ_section_title
;
 Diphosphination of CO2 and CS2 mediated by frustrated Lewis pairs -
 catalytic route to phosphanyl derivatives of formic and dithioformic acid
;
_journal_name_full 'Chemical Communications'
_journal_paper_doi 10.1039/C9CC00621D
_journal_year 2019
_chemical_formula_moiety 'C19 H42 N2 P2 S2'
_chemical_formula_sum 'C19 H42 N2 P2 S2'
_chemical_formula_weight 424.6
_chemical_properties_physical Air-sensitive,Moisture-sensitive,Oxygen-sensitive
_space_group_IT_number 2
_symmetry_cell_setting triclinic
_symmetry_Int_Tables_number 2
_symmetry_space_group_name_Hall '-P 1'
_symmetry_space_group_name_H-M 'P -1'
_atom_sites_solution_hydrogens geom
_audit_conform_dict_location ftp://ftp.iucr.org/pub/cif_core.dic
_audit_conform_dict_name cif_core.dic
_audit_conform_dict_version 2.4.3
_audit_creation_date 2018-09-04T22:54:52-00:00
_audit_creation_method 'WinGX routine CIF_UPDATE'
_audit_update_record
;
2018-09-12 deposited with the CCDC.
2019-02-11 downloaded from the CCDC.
;
_cell_angle_alpha 94.762(3)
_cell_angle_beta 100.840(3)
_cell_angle_gamma 90.497(3)
_cell_formula_units_Z 4
_cell_length_a 12.6968(4)
_cell_length_b 13.8758(6)
_cell_length_c 14.6351(5)
_cell_measurement_reflns_used 13014
_cell_measurement_temperature 120(2)
_cell_measurement_theta_max 29.55
_cell_measurement_theta_min 1.95
_cell_measurement_wavelength 0.71073
_cell_volume 2522.86(16)
_computing_cell_refinement
;
X-Area Recipe 1.33.0.0 (STOE, 2015)
;
_computing_data_collection
;
X-Area WinXpose 2.0.22.0 (STOE, 2016)
;
_computing_data_reduction
;
X-Area Integrate 1.72.0.0 (STOE, 2018)
X-Area X-Red32 1.63.4.0 (STOE, 2017) 
;
_computing_molecular_graphics 'Ortep for Windows (Farrugia, 2012)'
_computing_publication_material 'WinGX publication routines (Farrugia, 2012)'
_computing_structure_refinement 'SHELXL-2018/1 (Sheldrick, 2018)'
_computing_structure_solution 'SHELXT 2014/5 (Sheldrick, 2014)'
_diffrn_ambient_temperature 120(2)
_diffrn_detector 'image plate (34 cm diameter)'
_diffrn_detector_area_resol_mean 6.67
_diffrn_detector_type 'STOE Imaging Plate'
_diffrn_measured_fraction_theta_full 0.987
_diffrn_measured_fraction_theta_max 0.989
_diffrn_measurement_details ' 211 frames, detector distance = 100 mm'
_diffrn_measurement_device '2-circle diffractometer'
_diffrn_measurement_device_type 'STOE IPDS 2T'
_diffrn_measurement_method 'rotation method, \w scans'
_diffrn_radiation_collimation '0.6 mm diameter'
_diffrn_radiation_monochromator 'parabolic x-ray mirror'
_diffrn_radiation_polarisn_norm 270
_diffrn_radiation_probe x-ray
_diffrn_radiation_type MoK\a
_diffrn_radiation_wavelength 0.71073
_diffrn_reflns_av_R_equivalents 0.0601
_diffrn_reflns_av_unetI/netI 0.0673
_diffrn_reflns_Laue_measured_fraction_full 0.987
_diffrn_reflns_Laue_measured_fraction_max 0.989
_diffrn_reflns_limit_h_max 16
_diffrn_reflns_limit_h_min -16
_diffrn_reflns_limit_k_max 18
_diffrn_reflns_limit_k_min -16
_diffrn_reflns_limit_l_max 19
_diffrn_reflns_limit_l_min -19
_diffrn_reflns_number 22606
_diffrn_reflns_point_group_measured_fraction_full 0.987
_diffrn_reflns_point_group_measured_fraction_max 0.989
_diffrn_reflns_theta_full 25.242
_diffrn_reflns_theta_max 27.999
_diffrn_reflns_theta_min 1.952
_diffrn_source 'GeniX Mo, 0.05 x 0.05 mm2 microfocus'
_diffrn_source_current 1.000
_diffrn_source_power 0.050
_diffrn_source_voltage 50
_exptl_absorpt_coefficient_mu 0.344
_exptl_absorpt_correction_T_max 0.9370
_exptl_absorpt_correction_T_min 0.8097
_exptl_absorpt_correction_type integration
_exptl_absorpt_process_details
;
STOE X-Red32, absorption correction by Gaussian integration, analogous to
P. Coppens, "The Evaluation of Absorption and Extinction in Single-Crystal
Structure Analysis", published in
F. R. Ahmed (Editor), "Crystallographic Computing",
Munksgaard, Copenhagen (1970), 255 - 270
;
_exptl_crystal_colour colourless
_exptl_crystal_density_diffrn 1.118
_exptl_crystal_density_method 'not measured'
_exptl_crystal_description block
_exptl_crystal_F_000 928
_exptl_crystal_size_max 0.22
_exptl_crystal_size_mid 0.19
_exptl_crystal_size_min 0.18
_refine_diff_density_max 0.39
_refine_diff_density_min -0.33
_refine_diff_density_rms 0.064
_refine_ls_extinction_method none
_refine_ls_goodness_of_fit_ref 1.014
_refine_ls_hydrogen_treatment constr
_refine_ls_matrix_type full
_refine_ls_number_constraints 0
_refine_ls_number_parameters 451
_refine_ls_number_reflns 12038
_refine_ls_number_restraints 0
_refine_ls_restrained_S_all 1.014
_refine_ls_R_factor_all 0.0679
_refine_ls_R_factor_gt 0.0445
_refine_ls_shift/su_max 0.001
_refine_ls_shift/su_mean 0
_refine_ls_structure_factor_coef Fsqd
_refine_ls_weighting_details 'w=1/[\s^2^(Fo^2^)+(0.0707P)^2^] where P=(Fo^2^+2Fc^2^)/3'
_refine_ls_weighting_scheme calc
_refine_ls_wR_factor_gt 0.1139
_refine_ls_wR_factor_ref 0.123
_reflns_Friedel_coverage 0
_reflns_number_gt 8651
_reflns_number_total 12038
_reflns_threshold_expression 'I > 2\s(I)'
_cod_data_source_file c9cc00621d2.cif
_cod_data_source_block shelx
_cod_database_code 7122964

loop_
_symmetry_equiv_pos_as_xyz
'x, y, z'
'-x, -y, -z'

loop_
_atom_site_label
_atom_site_type_symbol
_atom_site_fract_x
_atom_site_fract_y
_atom_site_fract_z
_atom_site_U_iso_or_equiv
_atom_site_adp_type
_atom_site_occupancy
_atom_site_site_symmetry_order
_atom_site_calc_flag
_atom_site_refinement_flags_posn
_atom_site_refinement_flags_adp
C1 C 0.15001(17) 0.46428(16) 0.70540(18) 0.0354(5) Uani 1 1 d . .
C2 C 0.26631(18) 0.4673(2) 0.69025(19) 0.0464(6) Uani 1 1 d . .
H2A H 0.277694 0.412193 0.647073 0.07 Uiso 1 1 calc R U
H2B H 0.280188 0.527702 0.66385 0.07 Uiso 1 1 calc R U
H2C H 0.315308 0.46382 0.750161 0.07 Uiso 1 1 calc R U
C3 C 0.1312(2) 0.54954(18) 0.7724(2) 0.0574(8) Uani 1 1 d . .
H3A H 0.056779 0.547059 0.781685 0.086 Uiso 1 1 calc R U
H3B H 0.17989 0.546272 0.832512 0.086 Uiso 1 1 calc R U
H3C H 0.144769 0.610155 0.746201 0.086 Uiso 1 1 calc R U
C4 C 0.07690(19) 0.4732(2) 0.6101(2) 0.0498(7) Uani 1 1 d . .
H4A H 0.088379 0.418651 0.566342 0.075 Uiso 1 1 calc R U
H4B H 0.001749 0.472731 0.617377 0.075 Uiso 1 1 calc R U
H4C H 0.094004 0.533971 0.585716 0.075 Uiso 1 1 calc R U
C5 C 0.22256(17) 0.30425(18) 0.84163(16) 0.0379(5) Uani 1 1 d . .
C6 C 0.1709(2) 0.22096(19) 0.87989(18) 0.0496(7) Uani 1 1 d . .
H6A H 0.144063 0.171452 0.828888 0.074 Uiso 1 1 calc R U
H6B H 0.224247 0.192804 0.927022 0.074 Uiso 1 1 calc R U
H6C H 0.111205 0.244932 0.90841 0.074 Uiso 1 1 calc R U
C7 C 0.31743(19) 0.2631(2) 0.79910(19) 0.0547(8) Uani 1 1 d . .
H7A H 0.352532 0.315221 0.773738 0.082 Uiso 1 1 calc R U
H7B H 0.369217 0.235372 0.847699 0.082 Uiso 1 1 calc R U
H7C H 0.290552 0.212726 0.748953 0.082 Uiso 1 1 calc R U
C8 C 0.26554(19) 0.3832(2) 0.92021(17) 0.0491(7) Uani 1 1 d . .
H8A H 0.298472 0.436159 0.894279 0.074 Uiso 1 1 calc R U
H8B H 0.206242 0.40788 0.948919 0.074 Uiso 1 1 calc R U
H8C H 0.319285 0.355752 0.96753 0.074 Uiso 1 1 calc R U
C9 C -0.00275(15) 0.36616(14) 0.78955(14) 0.0238(4) Uani 1 1 d . .
C10 C -0.2993(2) 0.24721(16) 0.81345(16) 0.0377(5) Uani 1 1 d . .
H10A H -0.303086 0.222063 0.74757 0.045 Uiso 1 1 calc R U
H10B H -0.369169 0.232217 0.830484 0.045 Uiso 1 1 calc R U
C11 C -0.2128(2) 0.19492(19) 0.8742(2) 0.0525(7) Uani 1 1 d . .
H11A H -0.229093 0.125227 0.865376 0.079 Uiso 1 1 calc R U
H11B H -0.143487 0.207707 0.856761 0.079 Uiso 1 1 calc R U
H11C H -0.209676 0.217877 0.939806 0.079 Uiso 1 1 calc R U
C12 C -0.29897(17) 0.40303(17) 0.90905(15) 0.0326(5) Uani 1 1 d . .
H12A H -0.25757 0.465035 0.919389 0.039 Uiso 1 1 calc R U
H12B H -0.270349 0.363433 0.960965 0.039 Uiso 1 1 calc R U
C13 C -0.41593(19) 0.4233(2) 0.91067(18) 0.0457(6) Uani 1 1 d . .
H13A H -0.421836 0.45721 0.970895 0.069 Uiso 1 1 calc R U
H13B H -0.444336 0.463725 0.860285 0.069 Uiso 1 1 calc R U
H13C H -0.457118 0.362097 0.901872 0.069 Uiso 1 1 calc R U
C14 C -0.35684(16) 0.32321(15) 0.58374(15) 0.0312(5) Uani 1 1 d . .
H14 H -0.319065 0.268731 0.615626 0.037 Uiso 1 1 calc R U
C15 C -0.32433(19) 0.32233(18) 0.48821(16) 0.0402(5) Uani 1 1 d . .
H15A H -0.349772 0.261737 0.451045 0.06 Uiso 1 1 calc R U
H15B H -0.356374 0.377119 0.455856 0.06 Uiso 1 1 calc R U
H15C H -0.246025 0.327569 0.496532 0.06 Uiso 1 1 calc R U
C16 C -0.47733(18) 0.30334(19) 0.57568(19) 0.0440(6) Uani 1 1 d . .
H16A H -0.498516 0.243649 0.535472 0.066 Uiso 1 1 calc R U
H16B H -0.49305 0.296235 0.637859 0.066 Uiso 1 1 calc R U
H16C H -0.517456 0.357434 0.548575 0.066 Uiso 1 1 calc R U
C17 C -0.35863(16) 0.50549(15) 0.60803(15) 0.0293(4) Uani 1 1 d . .
H17 H -0.409118 0.489604 0.54731 0.035 Uiso 1 1 calc R U
C18 C -0.26661(18) 0.56677(17) 0.58785(17) 0.0382(5) Uani 1 1 d . .
H18A H -0.294514 0.627457 0.564351 0.057 Uiso 1 1 calc R U
H18B H -0.213453 0.581013 0.645408 0.057 Uiso 1 1 calc R U
H18C H -0.232778 0.531177 0.540827 0.057 Uiso 1 1 calc R U
C19 C -0.42106(18) 0.56230(18) 0.67292(18) 0.0409(5) Uani 1 1 d . .
H19A H -0.444388 0.623051 0.646741 0.061 Uiso 1 1 calc R U
H19B H -0.483979 0.523909 0.679396 0.061 Uiso 1 1 calc R U
H19C H -0.374972 0.576481 0.73436 0.061 Uiso 1 1 calc R U
C20 C 0.42892(17) 0.80571(17) 0.85212(16) 0.0349(5) Uani 1 1 d . .
C21 C 0.4160(2) 0.8848(2) 0.92822(17) 0.0479(7) Uani 1 1 d . .
H21A H 0.369799 0.935093 0.900504 0.072 Uiso 1 1 calc R U
H21B H 0.383384 0.856642 0.975831 0.072 Uiso 1 1 calc R U
H21C H 0.486518 0.913287 0.957073 0.072 Uiso 1 1 calc R U
C22 C 0.3182(2) 0.7573(2) 0.81031(19) 0.0534(8) Uani 1 1 d . .
H22A H 0.326262 0.706633 0.761522 0.08 Uiso 1 1 calc R U
H22B H 0.289147 0.728699 0.859622 0.08 Uiso 1 1 calc R U
H22C H 0.269127 0.806026 0.783282 0.08 Uiso 1 1 calc R U
C23 C 0.5010(2) 0.7267(2) 0.8946(2) 0.0528(7) Uani 1 1 d . .
H23A H 0.508862 0.676313 0.845452 0.079 Uiso 1 1 calc R U
H23B H 0.571658 0.754864 0.923385 0.079 Uiso 1 1 calc R U
H23C H 0.468524 0.698219 0.942143 0.079 Uiso 1 1 calc R U
C24 C 0.43991(17) 0.96227(16) 0.71193(17) 0.0365(5) Uani 1 1 d . .
C25 C 0.4852(2) 1.04913(18) 0.7786(2) 0.0576(8) Uani 1 1 d . .
H25A H 0.563699 1.049214 0.788911 0.086 Uiso 1 1 calc R U
H25B H 0.459316 1.108781 0.75146 0.086 Uiso 1 1 calc R U
H25C H 0.46162 1.04533 0.838239 0.086 Uiso 1 1 calc R U
C26 C 0.4729(2) 0.9720(2) 0.6166(2) 0.0503(7) Uani 1 1 d . .
H26A H 0.444132 0.916377 0.573139 0.075 Uiso 1 1 calc R U
H26B H 0.444204 1.031704 0.591384 0.075 Uiso 1 1 calc R U
H26C H 0.551331 0.974151 0.624867 0.075 Uiso 1 1 calc R U
C27 C 0.31650(17) 0.9621(2) 0.69561(19) 0.0450(6) Uani 1 1 d . .
H27A H 0.287423 0.906103 0.65269 0.067 Uiso 1 1 calc R U
H27B H 0.29292 0.958235 0.755263 0.067 Uiso 1 1 calc R U
H27C H 0.290616 1.021686 0.668485 0.067 Uiso 1 1 calc R U
C28 C 0.63017(14) 0.86756(14) 0.79475(14) 0.0237(4) Uani 1 1 d . .
C29 C 0.93697(19) 0.74917(16) 0.80604(16) 0.0365(5) Uani 1 1 d . .
H29A H 1.01433 0.735658 0.812537 0.044 Uiso 1 1 calc R U
H29B H 0.901521 0.724744 0.74207 0.044 Uiso 1 1 calc R U
C30 C 0.8920(3) 0.6948(2) 0.8741(2) 0.0610(8) Uani 1 1 d . .
H30A H 0.903534 0.625541 0.862274 0.092 Uiso 1 1 calc R U
H30B H 0.927897 0.717068 0.93777 0.092 Uiso 1 1 calc R U
H30C H 0.814904 0.706136 0.867187 0.092 Uiso 1 1 calc R U
C31 C 0.98369(16) 0.90420(17) 0.90335(15) 0.0314(5) Uani 1 1 d . .
H31A H 0.976282 0.866629 0.956516 0.038 Uiso 1 1 calc R U
H31B H 0.951675 0.968104 0.913397 0.038 Uiso 1 1 calc R U
C32 C 1.10232(18) 0.9188(2) 0.90191(18) 0.0497(7) Uani 1 1 d . .
H32A H 1.138113 0.952793 0.961117 0.075 Uiso 1 1 calc R U
H32B H 1.13492 0.855693 0.893413 0.075 Uiso 1 1 calc R U
H32C H 1.110305 0.9572 0.85028 0.075 Uiso 1 1 calc R U
C33 C 0.90049(16) 1.00717(15) 0.60394(15) 0.0275(4) Uani 1 1 d . .
H33 H 0.922342 0.991208 0.542367 0.033 Uiso 1 1 calc R U
C34 C 0.80130(17) 1.06901(16) 0.58618(16) 0.0354(5) Uani 1 1 d . .
H34A H 0.819652 1.129579 0.562185 0.053 Uiso 1 1 calc R U
H34B H 0.745044 1.03376 0.540227 0.053 Uiso 1 1 calc R U
H34C H 0.775428 1.08345 0.644714 0.053 Uiso 1 1 calc R U
C35 C 0.99404(17) 1.06365(17) 0.66735(16) 0.0368(5) Uani 1 1 d . .
H35A H 1.006583 1.12437 0.640865 0.055 Uiso 1 1 calc R U
H35B H 0.976809 1.07789 0.72951 0.055 Uiso 1 1 calc R U
H35C H 1.058737 1.024929 0.672327 0.055 Uiso 1 1 calc R U
C36 C 0.88498(16) 0.82523(15) 0.57987(14) 0.0293(4) Uani 1 1 d . .
H36 H 0.860992 0.770616 0.612161 0.035 Uiso 1 1 calc R U
C37 C 0.80867(19) 0.82430(17) 0.48533(15) 0.0367(5) Uani 1 1 d . .
H37A H 0.816433 0.763974 0.447608 0.055 Uiso 1 1 calc R U
H37B H 0.734578 0.828892 0.495201 0.055 Uiso 1 1 calc R U
H37C H 0.826152 0.87944 0.452699 0.055 Uiso 1 1 calc R U
C38 C 1.00055(18) 0.80527(18) 0.56997(18) 0.0387(5) Uani 1 1 d . .
H38A H 1.002279 0.745739 0.529323 0.058 Uiso 1 1 calc R U
H38B H 1.029398 0.859466 0.542609 0.058 Uiso 1 1 calc R U
H38C H 1.044167 0.797798 0.631639 0.058 Uiso 1 1 calc R U
N1 N -0.28348(13) 0.35222(12) 0.82079(12) 0.0271(4) Uani 1 1 d . .
N2 N -0.32108(12) 0.41267(12) 0.64382(12) 0.0259(4) Uani 1 1 d . .
N3 N 0.92438(13) 0.85367(12) 0.81701(12) 0.0271(4) Uani 1 1 d . .
N4 N 0.87756(13) 0.91421(11) 0.64047(12) 0.0250(3) Uani 1 1 d . .
P1 P 0.11944(4) 0.33901(4) 0.74020(4) 0.02512(12) Uani 1 1 d . .
P2 P -0.23724(4) 0.42110(4) 0.74816(4) 0.02293(11) Uani 1 1 d . .
P3 P 0.48587(4) 0.83894(4) 0.74853(4) 0.02406(11) Uani 1 1 d . .
P4 P 0.84513(4) 0.92301(4) 0.74697(3) 0.02189(11) Uani 1 1 d . .
S1 S -0.11229(4) 0.33608(4) 0.69986(3) 0.02393(11) Uani 1 1 d . .
S2 S -0.01345(4) 0.41121(4) 0.89425(4) 0.03042(12) Uani 1 1 d . .
S3 S 0.69734(4) 0.83710(4) 0.70351(3) 0.02403(11) Uani 1 1 d . .
S4 S 0.68861(4) 0.91433(4) 0.89877(3) 0.02955(12) Uani 1 1 d . .

loop_
_atom_site_aniso_label
_atom_site_aniso_U_11
_atom_site_aniso_U_22
_atom_site_aniso_U_33
_atom_site_aniso_U_23
_atom_site_aniso_U_13
_atom_site_aniso_U_12
C1 0.0272(11) 0.0288(12) 0.0519(14) 0.0019(10) 0.0125(9) -0.0033(8)
C2 0.0325(12) 0.0545(16) 0.0531(16) -0.0023(13) 0.0136(11) -0.0096(11)
C3 0.0615(17) 0.0257(13) 0.094(2) -0.0049(14) 0.0430(16) -0.0037(11)
C4 0.0363(13) 0.0468(16) 0.0701(19) 0.0262(14) 0.0107(12) -0.0014(11)
C5 0.0305(11) 0.0401(13) 0.0353(12) -0.0113(10) -0.0078(9) 0.0150(9)
C6 0.0616(16) 0.0438(15) 0.0365(13) 0.0040(11) -0.0098(12) 0.0233(12)
C7 0.0364(13) 0.0688(19) 0.0494(16) -0.0161(14) -0.0080(11) 0.0284(13)
C8 0.0319(12) 0.0631(18) 0.0406(14) -0.0208(13) -0.0128(10) 0.0134(11)
C9 0.0248(9) 0.0194(9) 0.0259(10) 0.0032(7) 0.0013(7) 0.0046(7)
C10 0.0516(14) 0.0263(12) 0.0358(12) -0.0021(9) 0.0125(10) -0.0108(10)
C11 0.0725(18) 0.0292(13) 0.0595(17) 0.0109(12) 0.0188(14) 0.0031(12)
C12 0.0340(11) 0.0346(12) 0.0292(11) -0.0061(9) 0.0096(8) 0.0007(9)
C13 0.0409(13) 0.0554(17) 0.0471(15) 0.0048(12) 0.0235(11) 0.0075(11)
C14 0.0293(10) 0.0243(11) 0.0351(11) -0.0024(9) -0.0041(8) -0.0024(8)
C15 0.0405(13) 0.0404(14) 0.0342(12) -0.0060(10) -0.0025(9) -0.0002(10)
C16 0.0327(12) 0.0402(14) 0.0538(15) 0.0018(12) -0.0044(10) -0.0072(10)
C17 0.0266(10) 0.0266(11) 0.0327(11) 0.0044(8) -0.0008(8) 0.0046(8)
C18 0.0409(12) 0.0335(13) 0.0396(13) 0.0085(10) 0.0041(10) -0.0027(10)
C19 0.0372(12) 0.0356(13) 0.0510(15) 0.0080(11) 0.0085(10) 0.0151(10)
C20 0.0331(11) 0.0387(13) 0.0353(12) -0.0030(10) 0.0156(9) -0.0088(9)
C21 0.0397(13) 0.0650(18) 0.0397(14) -0.0171(13) 0.0191(10) -0.0092(12)
C22 0.0476(15) 0.0593(18) 0.0556(16) -0.0172(14) 0.0265(13) -0.0270(13)
C23 0.0636(17) 0.0495(17) 0.0513(16) 0.0182(13) 0.0208(13) -0.0073(13)
C24 0.0284(11) 0.0293(12) 0.0485(14) 0.0029(10) -0.0014(9) 0.0072(8)
C25 0.0494(15) 0.0271(13) 0.084(2) -0.0061(13) -0.0145(14) 0.0075(11)
C26 0.0386(13) 0.0518(16) 0.0642(18) 0.0285(14) 0.0084(12) 0.0096(11)
C27 0.0276(11) 0.0512(16) 0.0526(15) -0.0017(12) 0.0006(10) 0.0131(10)
C28 0.0234(9) 0.0198(10) 0.0295(10) 0.0037(8) 0.0078(7) 0.0021(7)
C29 0.0465(13) 0.0303(12) 0.0316(12) 0.0003(9) 0.0053(9) 0.0140(9)
C30 0.101(2) 0.0318(14) 0.0585(18) 0.0095(13) 0.0323(17) 0.0117(14)
C31 0.0249(10) 0.0390(13) 0.0279(11) -0.0033(9) 0.0017(8) 0.0022(8)
C32 0.0299(12) 0.075(2) 0.0425(14) 0.0102(13) 0.0009(10) -0.0004(12)
C33 0.0306(10) 0.0235(10) 0.0305(11) 0.0058(8) 0.0100(8) -0.0010(8)
C34 0.0379(12) 0.0314(12) 0.0377(12) 0.0052(10) 0.0078(9) 0.0062(9)
C35 0.0361(12) 0.0334(12) 0.0421(13) 0.0080(10) 0.0088(10) -0.0081(9)
C36 0.0365(11) 0.0244(11) 0.0298(11) -0.0008(8) 0.0143(9) 0.0031(8)
C37 0.0443(13) 0.0347(13) 0.0305(11) -0.0044(9) 0.0087(9) -0.0019(10)
C38 0.0405(12) 0.0364(13) 0.0446(13) 0.0043(10) 0.0212(10) 0.0102(10)
N1 0.0332(9) 0.0218(9) 0.0270(9) -0.0026(7) 0.0097(7) -0.0019(7)
N2 0.0227(8) 0.0192(8) 0.0321(9) 0.0002(7) -0.0036(6) 0.0019(6)
N3 0.0277(8) 0.0261(9) 0.0256(9) -0.0023(7) 0.0020(7) 0.0065(7)
N4 0.0310(9) 0.0169(8) 0.0289(9) -0.0003(7) 0.0111(7) 0.0004(6)
P1 0.0198(2) 0.0252(3) 0.0279(3) -0.0042(2) 0.00112(18) 0.00359(18)
P2 0.0211(2) 0.0189(2) 0.0272(3) -0.00125(19) 0.00180(18) 0.00187(18)
P3 0.0204(2) 0.0235(3) 0.0278(3) -0.0029(2) 0.00538(18) -0.00033(18)
P4 0.0224(2) 0.0193(2) 0.0243(2) -0.00080(19) 0.00637(18) 0.00109(18)
S1 0.0198(2) 0.0253(3) 0.0248(2) -0.00249(19) 0.00150(17) 0.00198(17)
S2 0.0285(3) 0.0361(3) 0.0245(3) -0.0040(2) 0.00213(19) 0.0037(2)
S3 0.0222(2) 0.0256(3) 0.0240(2) -0.00223(19) 0.00582(17) -0.00029(18)
S4 0.0251(2) 0.0389(3) 0.0233(2) -0.0031(2) 0.00370(18) 0.0007(2)

loop_
_atom_type_symbol
_atom_type_description
_atom_type_scat_dispersion_real
_atom_type_scat_dispersion_imag
_atom_type_scat_source
C C 0.0033 0.0016 'International Tables Vol C Tables 4.2.6.8 and 6.1.1.4'
H H 0 0 'International Tables Vol C Tables 4.2.6.8 and 6.1.1.4'
N N 0.0061 0.0033 'International Tables Vol C Tables 4.2.6.8 and 6.1.1.4'
P P 0.1023 0.0942 'International Tables Vol C Tables 4.2.6.8 and 6.1.1.4'
S S 0.1246 0.1234 'International Tables Vol C Tables 4.2.6.8 and 6.1.1.4'

loop_
_exptl_crystal_face_index_h
_exptl_crystal_face_index_k
_exptl_crystal_face_index_l
_exptl_crystal_face_perp_dist
-2 5 0 0.0920
1 -3 0 0.1120
5 -2 0 0.2160
1 2 0 0.1980
-1 0 0 0.4550
0 1 4 0.1230
0 0 -1 0.1710

loop_
_geom_angle_atom_site_label_1
_geom_angle_atom_site_label_2
_geom_angle_atom_site_label_3
_geom_angle
C3 C1 C2 110.03(19)
C3 C1 C4 108.8(2)
C2 C1 C4 107.3(2)
C3 C1 P1 116.09(18)
C2 C1 P1 108.46(17)
C4 C1 P1 105.79(15)
C1 C2 H2A 109.5
C1 C2 H2B 109.5
H2A C2 H2B 109.5
C1 C2 H2C 109.5
H2A C2 H2C 109.5
H2B C2 H2C 109.5
C1 C3 H3A 109.5
C1 C3 H3B 109.5
H3A C3 H3B 109.5
C1 C3 H3C 109.5
H3A C3 H3C 109.5
H3B C3 H3C 109.5
C1 C4 H4A 109.5
C1 C4 H4B 109.5
H4A C4 H4B 109.5
C1 C4 H4C 109.5
H4A C4 H4C 109.5
H4B C4 H4C 109.5
C6 C5 C8 110.6(2)
C6 C5 C7 107.5(2)
C8 C5 C7 109.07(19)
C6 C5 P1 105.19(15)
C8 C5 P1 117.98(17)
C7 C5 P1 105.96(17)
C5 C6 H6A 109.5
C5 C6 H6B 109.5
H6A C6 H6B 109.5
C5 C6 H6C 109.5
H6A C6 H6C 109.5
H6B C6 H6C 109.5
C5 C7 H7A 109.5
C5 C7 H7B 109.5
H7A C7 H7B 109.5
C5 C7 H7C 109.5
H7A C7 H7C 109.5
H7B C7 H7C 109.5
C5 C8 H8A 109.5
C5 C8 H8B 109.5
H8A C8 H8B 109.5
C5 C8 H8C 109.5
H8A C8 H8C 109.5
H8B C8 H8C 109.5
S2 C9 S1 123.79(12)
S2 C9 P1 129.67(11)
S1 C9 P1 106.53(10)
N1 C10 C11 114.37(19)
N1 C10 H10A 108.7
C11 C10 H10A 108.7
N1 C10 H10B 108.7
C11 C10 H10B 108.7
H10A C10 H10B 107.6
C10 C11 H11A 109.5
C10 C11 H11B 109.5
H11A C11 H11B 109.5
C10 C11 H11C 109.5
H11A C11 H11C 109.5
H11B C11 H11C 109.5
N1 C12 C13 112.74(18)
N1 C12 H12A 109
C13 C12 H12A 109
N1 C12 H12B 109
C13 C12 H12B 109
H12A C12 H12B 107.8
C12 C13 H13A 109.5
C12 C13 H13B 109.5
H13A C13 H13B 109.5
C12 C13 H13C 109.5
H13A C13 H13C 109.5
H13B C13 H13C 109.5
N2 C14 C15 112.54(18)
N2 C14 C16 111.45(18)
C15 C14 C16 112.25(18)
N2 C14 H14 106.7
C15 C14 H14 106.7
C16 C14 H14 106.7
C14 C15 H15A 109.5
C14 C15 H15B 109.5
H15A C15 H15B 109.5
C14 C15 H15C 109.5
H15A C15 H15C 109.5
H15B C15 H15C 109.5
C14 C16 H16A 109.5
C14 C16 H16B 109.5
H16A C16 H16B 109.5
C14 C16 H16C 109.5
H16A C16 H16C 109.5
H16B C16 H16C 109.5
N2 C17 C19 112.09(19)
N2 C17 C18 111.85(17)
C19 C17 C18 111.14(19)
N2 C17 H17 107.1
C19 C17 H17 107.1
C18 C17 H17 107.1
C17 C18 H18A 109.5
C17 C18 H18B 109.5
H18A C18 H18B 109.5
C17 C18 H18C 109.5
H18A C18 H18C 109.5
H18B C18 H18C 109.5
C17 C19 H19A 109.5
C17 C19 H19B 109.5
H19A C19 H19B 109.5
C17 C19 H19C 109.5
H19A C19 H19C 109.5
H19B C19 H19C 109.5
C21 C20 C23 110.0(2)
C21 C20 C22 109.29(19)
C23 C20 C22 106.9(2)
C21 C20 P3 119.27(17)
C23 C20 P3 105.45(16)
C22 C20 P3 105.24(16)
C20 C21 H21A 109.5
C20 C21 H21B 109.5
H21A C21 H21B 109.5
C20 C21 H21C 109.5
H21A C21 H21C 109.5
H21B C21 H21C 109.5
C20 C22 H22A 109.5
C20 C22 H22B 109.5
H22A C22 H22B 109.5
C20 C22 H22C 109.5
H22A C22 H22C 109.5
H22B C22 H22C 109.5
C20 C23 H23A 109.5
C20 C23 H23B 109.5
H23A C23 H23B 109.5
C20 C23 H23C 109.5
H23A C23 H23C 109.5
H23B C23 H23C 109.5
C25 C24 C27 109.5(2)
C25 C24 C26 108.8(2)
C27 C24 C26 107.40(19)
C25 C24 P3 116.33(17)
C27 C24 P3 108.13(17)
C26 C24 P3 106.25(16)
C24 C25 H25A 109.5
C24 C25 H25B 109.5
H25A C25 H25B 109.5
C24 C25 H25C 109.5
H25A C25 H25C 109.5
H25B C25 H25C 109.5
C24 C26 H26A 109.5
C24 C26 H26B 109.5
H26A C26 H26B 109.5
C24 C26 H26C 109.5
H26A C26 H26C 109.5
H26B C26 H26C 109.5
C24 C27 H27A 109.5
C24 C27 H27B 109.5
H27A C27 H27B 109.5
C24 C27 H27C 109.5
H27A C27 H27C 109.5
H27B C27 H27C 109.5
S4 C28 S3 124.29(11)
S4 C28 P3 129.27(11)
S3 C28 P3 106.43(10)
N3 C29 C30 114.4(2)
N3 C29 H29A 108.7
C30 C29 H29A 108.7
N3 C29 H29B 108.7
C30 C29 H29B 108.7
H29A C29 H29B 107.6
C29 C30 H30A 109.5
C29 C30 H30B 109.5
H30A C30 H30B 109.5
C29 C30 H30C 109.5
H30A C30 H30C 109.5
H30B C30 H30C 109.5
N3 C31 C32 112.82(18)
N3 C31 H31A 109
C32 C31 H31A 109
N3 C31 H31B 109
C32 C31 H31B 109
H31A C31 H31B 107.8
C31 C32 H32A 109.5
C31 C32 H32B 109.5
H32A C32 H32B 109.5
C31 C32 H32C 109.5
H32A C32 H32C 109.5
H32B C32 H32C 109.5
N4 C33 C34 111.93(17)
N4 C33 C35 112.01(17)
C34 C33 C35 111.04(18)
N4 C33 H33 107.2
C34 C33 H33 107.2
C35 C33 H33 107.2
C33 C34 H34A 109.5
C33 C34 H34B 109.5
H34A C34 H34B 109.5
C33 C34 H34C 109.5
H34A C34 H34C 109.5
H34B C34 H34C 109.5
C33 C35 H35A 109.5
C33 C35 H35B 109.5
H35A C35 H35B 109.5
C33 C35 H35C 109.5
H35A C35 H35C 109.5
H35B C35 H35C 109.5
N4 C36 C38 111.83(17)
N4 C36 C37 112.44(18)
C38 C36 C37 112.55(18)
N4 C36 H36 106.5
C38 C36 H36 106.5
C37 C36 H36 106.5
C36 C37 H37A 109.5
C36 C37 H37B 109.5
H37A C37 H37B 109.5
C36 C37 H37C 109.5
H37A C37 H37C 109.5
H37B C37 H37C 109.5
C36 C38 H38A 109.5
C36 C38 H38B 109.5
H38A C38 H38B 109.5
C36 C38 H38C 109.5
H38A C38 H38C 109.5
H38B C38 H38C 109.5
C10 N1 C12 115.42(18)
C10 N1 P2 129.06(15)
C12 N1 P2 115.13(14)
C14 N2 C17 117.41(16)
C14 N2 P2 126.74(14)
C17 N2 P2 115.80(13)
C29 N3 C31 116.26(17)
C29 N3 P4 128.52(14)
C31 N3 P4 115.10(14)
C36 N4 C33 116.95(16)
C36 N4 P4 127.39(14)
C33 N4 P4 115.66(13)
C9 P1 C5 105.12(10)
C9 P1 C1 99.45(9)
C5 P1 C1 111.57(11)
N1 P2 N2 110.04(8)
N1 P2 S1 104.30(7)
N2 P2 S1 95.06(6)
C28 P3 C20 105.34(9)
C28 P3 C24 99.74(9)
C20 P3 C24 111.50(11)
N3 P4 N4 110.03(9)
N3 P4 S3 103.80(7)
N4 P4 S3 94.63(6)
C9 S1 P2 101.26(7)
C28 S3 P4 101.71(7)

loop_
_geom_bond_atom_site_label_1
_geom_bond_atom_site_label_2
_geom_bond_distance
C1 C3 1.523(3)
C1 C2 1.535(3)
C1 C4 1.539(3)
C1 P1 1.908(2)
C2 H2A 0.98
C2 H2B 0.98
C2 H2C 0.98
C3 H3A 0.98
C3 H3B 0.98
C3 H3C 0.98
C4 H4A 0.98
C4 H4B 0.98
C4 H4C 0.98
C5 C6 1.520(4)
C5 C8 1.537(3)
C5 C7 1.549(3)
C5 P1 1.884(2)
C6 H6A 0.98
C6 H6B 0.98
C6 H6C 0.98
C7 H7A 0.98
C7 H7B 0.98
C7 H7C 0.98
C8 H8A 0.98
C8 H8B 0.98
C8 H8C 0.98
C9 S2 1.636(2)
C9 S1 1.7447(19)
C9 P1 1.859(2)
C10 N1 1.462(3)
C10 C11 1.509(4)
C10 H10A 0.99
C10 H10B 0.99
C11 H11A 0.98
C11 H11B 0.98
C11 H11C 0.98
C12 N1 1.467(3)
C12 C13 1.518(3)
C12 H12A 0.99
C12 H12B 0.99
C13 H13A 0.98
C13 H13B 0.98
C13 H13C 0.98
C14 N2 1.476(2)
C14 C15 1.529(3)
C14 C16 1.533(3)
C14 H14 1
C15 H15A 0.98
C15 H15B 0.98
C15 H15C 0.98
C16 H16A 0.98
C16 H16B 0.98
C16 H16C 0.98
C17 N2 1.479(3)
C17 C19 1.524(3)
C17 C18 1.526(3)
C17 H17 1
C18 H18A 0.98
C18 H18B 0.98
C18 H18C 0.98
C19 H19A 0.98
C19 H19B 0.98
C19 H19C 0.98
C20 C21 1.530(3)
C20 C23 1.531(4)
C20 C22 1.547(3)
C20 P3 1.886(2)
C21 H21A 0.98
C21 H21B 0.98
C21 H21C 0.98
C22 H22A 0.98
C22 H22B 0.98
C22 H22C 0.98
C23 H23A 0.98
C23 H23B 0.98
C23 H23C 0.98
C24 C25 1.522(3)
C24 C27 1.540(3)
C24 C26 1.546(4)
C24 P3 1.900(2)
C25 H25A 0.98
C25 H25B 0.98
C25 H25C 0.98
C26 H26A 0.98
C26 H26B 0.98
C26 H26C 0.98
C27 H27A 0.98
C27 H27B 0.98
C27 H27C 0.98
C28 S4 1.641(2)
C28 S3 1.741(2)
C28 P3 1.8571(19)
C29 N3 1.459(3)
C29 C30 1.490(4)
C29 H29A 0.99
C29 H29B 0.99
C30 H30A 0.98
C30 H30B 0.98
C30 H30C 0.98
C31 N3 1.463(2)
C31 C32 1.522(3)
C31 H31A 0.99
C31 H31B 0.99
C32 H32A 0.98
C32 H32B 0.98
C32 H32C 0.98
C33 N4 1.484(2)
C33 C34 1.524(3)
C33 C35 1.528(3)
C33 H33 1
C34 H34A 0.98
C34 H34B 0.98
C34 H34C 0.98
C35 H35A 0.98
C35 H35B 0.98
C35 H35C 0.98
C36 N4 1.474(2)
C36 C38 1.527(3)
C36 C37 1.532(3)
C36 H36 1
C37 H37A 0.98
C37 H37B 0.98
C37 H37C 0.98
C38 H38A 0.98
C38 H38B 0.98
C38 H38C 0.98
N1 P2 1.6678(18)
N2 P2 1.6839(16)
N3 P4 1.6678(17)
N4 P4 1.6806(17)
P2 S1 2.1736(7)
P4 S3 2.1757(6)

loop_
_geom_torsion_atom_site_label_1
_geom_torsion_atom_site_label_2
_geom_torsion_atom_site_label_3
_geom_torsion_atom_site_label_4
_geom_torsion
C11 C10 N1 C12 -70.9(3)
C11 C10 N1 P2 101.6(2)
C13 C12 N1 C10 -83.4(2)
C13 C12 N1 P2 103.1(2)
C15 C14 N2 C17 58.2(2)
C16 C14 N2 C17 -68.9(2)
C15 C14 N2 P2 -119.21(19)
C16 C14 N2 P2 113.67(19)
C19 C17 N2 C14 121.4(2)
C18 C17 N2 C14 -113.0(2)
C19 C17 N2 P2 -60.9(2)
C18 C17 N2 P2 64.7(2)
C30 C29 N3 C31 66.0(3)
C30 C29 N3 P4 -109.8(2)
C32 C31 N3 C29 77.5(3)
C32 C31 N3 P4 -106.1(2)
C38 C36 N4 C33 69.0(2)
C37 C36 N4 C33 -58.8(2)
C38 C36 N4 P4 -111.41(19)
C37 C36 N4 P4 120.83(18)
C34 C33 N4 C36 113.8(2)
C35 C33 N4 C36 -120.7(2)
C34 C33 N4 P4 -65.8(2)
C35 C33 N4 P4 59.7(2)
S2 C9 P1 C5 31.87(18)
S1 C9 P1 C5 -149.28(11)
S2 C9 P1 C1 -83.67(16)
S1 C9 P1 C1 95.19(11)
C6 C5 P1 C9 56.07(17)
C8 C5 P1 C9 -67.8(2)
C7 C5 P1 C9 169.71(18)
C6 C5 P1 C1 162.91(15)
C8 C5 P1 C1 39.0(2)
C7 C5 P1 C1 -83.45(19)
C10 N1 P2 N2 63.5(2)
C12 N1 P2 N2 -124.04(14)
C10 N1 P2 S1 -37.5(2)
C12 N1 P2 S1 135.02(13)
C14 N2 P2 N1 -55.62(19)
C17 N2 P2 N1 126.96(15)
C14 N2 P2 S1 51.61(17)
C17 N2 P2 S1 -125.82(14)
S4 C28 P3 C20 -31.50(17)
S3 C28 P3 C20 149.73(11)
S4 C28 P3 C24 84.14(16)
S3 C28 P3 C24 -94.62(12)
C21 C20 P3 C28 71.0(2)
C23 C20 P3 C28 -53.11(18)
C22 C20 P3 C28 -165.96(17)
C21 C20 P3 C24 -36.3(2)
C23 C20 P3 C24 -160.36(16)
C22 C20 P3 C24 86.78(19)
C25 C24 P3 C28 -41.4(2)
C27 C24 P3 C28 -165.05(16)
C26 C24 P3 C28 79.91(16)
C25 C24 P3 C20 69.5(2)
C27 C24 P3 C20 -54.18(19)
C26 C24 P3 C20 -169.22(14)
C29 N3 P4 N4 -60.4(2)
C31 N3 P4 N4 123.77(14)
C29 N3 P4 S3 39.89(19)
C31 N3 P4 S3 -135.98(13)
C36 N4 P4 N3 53.92(18)
C33 N4 P4 N3 -126.47(14)
C36 N4 P4 S3 -52.59(17)
C33 N4 P4 S3 127.02(13)
S2 C9 S1 P2 20.17(14)
P1 C9 S1 P2 -158.77(7)
S4 C28 S3 P4 -20.01(14)
P3 C28 S3 P4 158.83(7)
